data_7248991
loop_
_publ_author_name
'Mojica, R.'
'V&#xe1;zquez, M C'
'Torres, A. E.'
'Avila, Y.'
'Borja-Urby, R'
'Rodr&#xed;guez-Hern&#xe1;ndez, J'
'Reguera, E.'

_publ_section_title
;
 A first principles study of the electronic structure and optical response
 of heterobimetallic M-dicyanoaurate-based coordination polymers (M = Mn,
 Co, Ni, Zn and Cd).
;
_journal_issue 30
_journal_name_full 'Physical chemistry chemical physics : PCCP'
_journal_page_first 20576
_journal_page_last 20584
_journal_paper_doi 10.1039/d4cp01714e
_journal_volume 26
_journal_year 2024
_chemical_formula_moiety 'C6 Au3 Cd N6, K'
_chemical_formula_sum 'C6 Au3 Cd K N6'
_chemical_formula_weight 898.54
_chemical_name_systematic ' Potassium Cadmium Tris(Dicyanoaurate)'
_space_group_IT_number 149
_space_group_name_Hall 'P 3 2'
_space_group_name_H-M_alt 'P 3 1 2'
_symmetry_cell_setting trigonal
_symmetry_space_group_name_Hall 'P 3 2'
_symmetry_space_group_name_H-M 'P 3 1 2'
_audit_update_record
;
2024-01-24 deposited with the CCDC.	2024-07-04 downloaded from the CCDC.
;
_cell_angle_alpha 90.0000
_cell_angle_beta 90.0000
_cell_angle_gamma 120.000
_cell_formula_units_Z 1
_cell_length_a 6.8645(3)
_cell_length_b 6.8645(3)
_cell_length_c 8.2138(2)
_cell_measurement_temperature 300
_cell_volume 335.19(2)
_computing_molecular_graphics 'DIAMOND (Branderbug, 2022)'
_computing_structure_refinement 'FULLPROF (Rodriguez-Carvajal, 2022)'
_diffrn_ambient_temperature 300
_diffrn_detector_type eyelink
_diffrn_measurement_device_type D8-Advance
_diffrn_radiation_type CuKa
_diffrn_source 'X-ray tube'
_diffrn_source_target Cu
_exptl_crystal_density_diffrn 4.451
_exptl_crystal_F_000 382.0
_pd_meas_2theta_range_inc 0.008176
_pd_meas_2theta_range_max 109.98843
_pd_meas_2theta_range_min 5.04915
_pd_meas_number_of_points 12839
_pd_proc_2theta_range_inc 0.008176
_pd_proc_2theta_range_max 109.9884
_pd_proc_2theta_range_min 5.0491
_pd_proc_ls_prof_R_factor 15.8379
_pd_proc_ls_prof_wR_expected 4.6205
_pd_proc_ls_prof_wR_factor 23.7930
_pd_proc_wavelength 1.540562
_refine_ls_goodness_of_fit_all 1.564
_refine_ls_number_parameters 1
_refine_ls_number_reflns 360
_refine_ls_number_restraints 0
_refine_ls_R_I_factor 35.0194
_refine_ls_shift/su_max 0.002
_cod_data_source_file d4cp01714e16.cif
_cod_data_source_block CdK[Au(CN)2]3
_cod_depositor_comments
;
The following automatic conversions were performed:

data item '_symmetry_cell_setting' value 'Trigonal' was changed to
'trigonal' in accordance with the
/home/data/users/saulius/crontab/automatic-downloads/rss-feeds/RSC/lib/dictionaries/cif_core.dic
dictionary named 'cif_core.dic' version 2.4.2 last updated on
2011-04-26.

Automatic conversion script
Id: cif_fix_values 8170 2020-07-09 18:12:32Z antanas 

 Adding full bibliography for 7248990--7248991.cif.
;
_cod_original_cell_volume 335.19(5)
_cod_database_code 7248991

loop_
_symmetry_equiv_pos_as_xyz
x,y,z
-y,x-y,z
-x+y,-x,z
-y,-x,-z
-x+y,y,-z
x,x-y,-z

loop_
_atom_site_label
_atom_site_fract_x
_atom_site_fract_y
_atom_site_fract_z
_atom_site_U_iso_or_equiv
_atom_site_occupancy
_atom_site_adp_type
_atom_site_type_symbol
Au 0.4950(8) -0.0101(3) 0.50000 0.00000 1.00000 Uiso Au
Cd 0.00000 0.00000 0.00000 0.00000 1.00000 Uiso Cd
K 0.66670 0.33330 0.00000 0.00000 1.00000 Uiso K
C 0.3426(3) -0.0042(4) 0.2843(3) 0.00000 1.00000 Uiso C
N 0.2590(4) 0.0040(3) 0.1664(7) 0.00000 1.00000 Uiso N

loop_
_atom_type_symbol
_atom_type_scat_Cromer_Mann_a1
_atom_type_scat_Cromer_Mann_b1
_atom_type_scat_Cromer_Mann_a2
_atom_type_scat_Cromer_Mann_b2
_atom_type_scat_Cromer_Mann_a3
_atom_type_scat_Cromer_Mann_b3
_atom_type_scat_Cromer_Mann_a4
_atom_type_scat_Cromer_Mann_b4
_atom_type_scat_Cromer_Mann_c
_atom_type_scat_dispersion_real
_atom_type_scat_dispersion_imag
_atom_type_scat_source
au 16.88190 0.46110 18.59130 8.62160 25.55820 1.48260 5.86000 36.39560 12.06580 -5.09600 7.29700 International_Tables_for_Crystallography_Vol.C(1991)_Tables_6.1.1.4_and_6.1.1.5
cd 19.22140 0.59460 17.64440 6.90890 4.46100 24.70080 1.60290 87.48250 5.06940 -0.07900 4.65300 International_Tables_for_Crystallography_Vol.C(1991)_Tables_6.1.1.4_and_6.1.1.5
k 8.21860 12.79490 7.43980 0.77480 1.05190 213.18700 0.86590 41.68410 1.42280 0.36500 1.06600 International_Tables_for_Crystallography_Vol.C(1991)_Tables_6.1.1.4_and_6.1.1.5
c 2.31000 20.84390 1.02000 10.20750 1.58860 0.56870 0.86500 51.65120 0.21560 0.01700 0.00900 International_Tables_for_Crystallography_Vol.C(1991)_Tables_6.1.1.4_and_6.1.1.5
n 12.21260 0.00570 3.13220 9.89330 2.01250 28.99750 1.16630 0.58260 -11.52900 0.02900 0.01800 International_Tables_for_Crystallography_Vol.C(1991)_Tables_6.1.1.4_and_6.1.1.5

loop_
_geom_angle_atom_site_label_1
_geom_angle_atom_site_label_2
_geom_angle_atom_site_label_3
_geom_angle_site_symmetry_1
_geom_angle_site_symmetry_2
_geom_angle_site_symmetry_3
_geom_angle
_geom_angle_publ_flag
Au C N . . . 178.30(7) y
Cd N C . . . 159.40(7) y

loop_
_geom_bond_atom_site_label_1
_geom_bond_atom_site_label_2
_geom_bond_site_symmetry_1
_geom_bond_site_symmetry_2
_geom_bond_distance
_geom_bond_publ_flag
Cd N . . 2.232(2) y
Au C . . 2.068(2) y
C N . . 1.141(1) y
